data_7249106
loop_
_publ_author_name
'Kuri, Prasitaditya'
'Nanubolu, Jagadeesh Babu'

_publ_section_title
;
 Why does the niclosamide drug form solvates or hydrates?
;
_journal_issue 32
_journal_name_full CrystEngComm
_journal_page_first 4313
_journal_page_last 4328
_journal_paper_doi 10.1039/D4CE00463A
_journal_volume 26
_journal_year 2024
_chemical_formula_moiety 'C13 H8 Cl2 N2 O4, 0.5(C4 H8 O2)'
_chemical_formula_sum 'C15 H12 Cl2 N2 O5'
_chemical_formula_weight 371.17
_chemical_name_systematic 'Niclosamide dioxane solvate 1'
_space_group_crystal_system triclinic
_space_group_IT_number 2
_space_group_name_Hall '-P 1'
_space_group_name_H-M_alt 'P -1'
_atom_sites_solution_hydrogens mixed
_audit_creation_method SHELXL-2018/3
_audit_update_record
;
2024-05-02 deposited with the CCDC.	2024-07-12 downloaded from the CCDC.
;
_cell_angle_alpha 69.028(4)
_cell_angle_beta 85.313(4)
_cell_angle_gamma 77.701(4)
_cell_formula_units_Z 2
_cell_length_a 7.5264(10)
_cell_length_b 9.7054(12)
_cell_length_c 11.9792(14)
_cell_measurement_reflns_used 5252
_cell_measurement_temperature 293(2)
_cell_measurement_theta_max 24.628
_cell_measurement_theta_min 2.377
_cell_volume 798.31(17)
_computing_cell_refinement '<i>SAINT</i> (Bruker, 2016)'
_computing_data_collection '<i>APEX3</i> (Bruker, 2016)'
_computing_data_reduction 'Bruker SAINT'
_computing_structure_refinement 'SHELXL-2018/3 (Sheldrick, 2018)'
_computing_structure_solution 'SHELXT 2018/2 (Sheldrick, 2018)'
_diffrn_ambient_temperature 293(2)
_diffrn_measured_fraction_theta_full 0.999
_diffrn_measured_fraction_theta_max 0.999
_diffrn_measurement_device_type 'Bruker D8 QUEST PHOTON III C7 HPAD'
_diffrn_measurement_method '\w and \f'
_diffrn_radiation_type MoK\a
_diffrn_radiation_wavelength 0.71073
_diffrn_reflns_av_R_equivalents 0.0440
_diffrn_reflns_av_unetI/netI 0.0501
_diffrn_reflns_Laue_measured_fraction_full 0.999
_diffrn_reflns_Laue_measured_fraction_max 0.999
_diffrn_reflns_limit_h_max 9
_diffrn_reflns_limit_h_min -9
_diffrn_reflns_limit_k_max 12
_diffrn_reflns_limit_k_min -12
_diffrn_reflns_limit_l_max 15
_diffrn_reflns_limit_l_min -15
_diffrn_reflns_number 14740
_diffrn_reflns_point_group_measured_fraction_full 0.999
_diffrn_reflns_point_group_measured_fraction_max 0.999
_diffrn_reflns_theta_full 25.242
_diffrn_reflns_theta_max 27.496
_diffrn_reflns_theta_min 2.292
_diffrn_source microfocus
_exptl_absorpt_coefficient_mu 0.435
_exptl_absorpt_correction_T_max 0.7457
_exptl_absorpt_correction_T_min 0.5845
_exptl_absorpt_correction_type multi-scan
_exptl_absorpt_process_details
;
 SADABS 2016/2: Krause, L., Herbst-Irmer, R., Sheldrick G.M. & Stalke D.,
 J. Appl. Cryst. 48 (2015) 3-10
;
_exptl_crystal_density_diffrn 1.544
_exptl_crystal_description PLATE
_exptl_crystal_F_000 380
_exptl_crystal_size_max 0.320
_exptl_crystal_size_mid 0.310
_exptl_crystal_size_min 0.100
_refine_diff_density_max 0.187
_refine_diff_density_min -0.240
_refine_diff_density_rms 0.038
_refine_ls_extinction_method none
_refine_ls_goodness_of_fit_ref 1.014
_refine_ls_hydrogen_treatment mixed
_refine_ls_matrix_type full
_refine_ls_number_parameters 244
_refine_ls_number_reflns 3664
_refine_ls_number_restraints 38
_refine_ls_restrained_S_all 1.010
_refine_ls_R_factor_all 0.1041
_refine_ls_R_factor_gt 0.0438
_refine_ls_shift/su_max 0.000
_refine_ls_shift/su_mean 0.000
_refine_ls_structure_factor_coef Fsqd
_refine_ls_weighting_details 'w=1/[\s^2^(Fo^2^)+(0.0462P)^2^+0.2373P] where P=(Fo^2^+2Fc^2^)/3'
_refine_ls_weighting_scheme calc
_refine_ls_wR_factor_gt 0.0985
_refine_ls_wR_factor_ref 0.1258
_reflns_Friedel_coverage 0.000
_reflns_number_gt 1987
_reflns_number_total 3664
_reflns_threshold_expression 'I > 2\s(I)'
_cod_data_source_file d4ce00463a2.cif
_cod_data_source_block KB744_0m
_cod_depositor_comments 'Adding full bibliography for 7249103--7249108.cif.'
_cod_database_code 7249106
_shelx_shelxl_version_number 2018/3
_shelx_space_group_comment
;
The symmetry employed for this shelxl refinement is uniquely defined
by the following loop, which should always be used as a source of
symmetry information in preference to the above space-group names.
They are only intended as comments.
;
_shelx_estimated_absorpt_t_min 0.873
_shelx_estimated_absorpt_t_max 0.958

loop_
_space_group_symop_operation_xyz
'x, y, z'
'-x, -y, -z'

loop_
_atom_site_label
_atom_site_type_symbol
_atom_site_fract_x
_atom_site_fract_y
_atom_site_fract_z
_atom_site_U_iso_or_equiv
_atom_site_adp_type
_atom_site_occupancy
_atom_site_site_symmetry_order
_atom_site_calc_flag
_atom_site_refinement_flags_posn
_atom_site_refinement_flags_adp
_atom_site_refinement_flags_occupancy
_atom_site_disorder_assembly
_atom_site_disorder_group
Cl1 Cl 0.81168(14) 0.66922(10) 0.84985(7) 0.1052(3) Uani 1 1 d . . . . .
Cl2 Cl 0.65394(10) 0.49849(7) 0.18568(6) 0.0733(2) Uani 1 1 d . . . . .
O1 O 0.5341(3) 0.8602(2) 0.42588(18) 0.0937(7) Uani 1 1 d . . . . .
O2 O 0.7775(3) 0.4161(2) 0.47810(15) 0.0668(5) Uani 1 1 d . . . . .
H2O H 0.833(4) 0.326(3) 0.499(2) 0.081(9) Uiso 1 1 d . . . . .
O3 O 0.1305(3) 1.0745(2) -0.11737(19) 0.0985(7) Uani 1 1 d . . . . .
O4 O 0.2113(4) 0.8649(3) -0.1462(2) 0.1461(12) Uani 1 1 d . . . . .
N1 N 0.6040(3) 0.6810(2) 0.34069(17) 0.0552(5) Uani 1 1 d . . . . .
H1N H 0.663(3) 0.583(3) 0.356(2) 0.075(8) Uiso 1 1 d . . . . .
N2 N 0.2123(3) 0.9444(3) -0.0888(2) 0.0825(7) Uani 1 1 d . . . . .
C1 C 0.6060(3) 0.7330(3) 0.4331(2) 0.0589(6) Uani 1 1 d . . . . .
C2 C 0.7048(3) 0.6256(2) 0.54306(19) 0.0519(6) Uani 1 1 d . . . . .
C3 C 0.7893(3) 0.4754(3) 0.5636(2) 0.0523(6) Uani 1 1 d . . . . .
C4 C 0.8821(3) 0.3894(3) 0.6691(2) 0.0602(6) Uani 1 1 d . . . . .
H4 H 0.939456 0.290396 0.680969 0.072 Uiso 1 1 calc R U . . .
C5 C 0.8901(4) 0.4493(3) 0.7563(2) 0.0639(7) Uani 1 1 d . . . . .
H5 H 0.952730 0.391716 0.826960 0.077 Uiso 1 1 calc R U . . .
C6 C 0.8040(4) 0.5954(3) 0.7375(2) 0.0644(7) Uani 1 1 d . . . . .
C7 C 0.7132(3) 0.6833(3) 0.6337(2) 0.0635(7) Uani 1 1 d . . . . .
H7 H 0.656749 0.782077 0.623352 0.076 Uiso 1 1 calc R U . . .
C8 C 0.5105(3) 0.7532(2) 0.2335(2) 0.0518(6) Uani 1 1 d . . . . .
C9 C 0.4039(3) 0.8980(3) 0.2010(2) 0.0633(7) Uani 1 1 d . . . . .
H9 H 0.398303 0.953550 0.250874 0.076 Uiso 1 1 calc R U . . .
C10 C 0.3069(3) 0.9597(3) 0.0961(2) 0.0674(7) Uani 1 1 d . . . . .
H10 H 0.235640 1.055944 0.075599 0.081 Uiso 1 1 calc R U . . .
C11 C 0.3158(3) 0.8791(3) 0.0224(2) 0.0619(7) Uani 1 1 d . . . . .
C12 C 0.4229(3) 0.7380(3) 0.0486(2) 0.0599(6) Uani 1 1 d . . . . .
H12 H 0.429685 0.685180 -0.003322 0.072 Uiso 1 1 calc R U . . .
C13 C 0.5198(3) 0.6766(3) 0.1532(2) 0.0530(6) Uani 1 1 d . . . . .
O5 O 0.9382(3) 0.14186(18) 0.50696(15) 0.0764(5) Uani 1 1 d . . . . .
C14 C 0.8648(11) 0.0965(8) 0.4230(6) 0.0872(19) Uani 0.862(11) 1 d . U P A 1
H14A H 0.824040 0.183448 0.352543 0.105 Uiso 0.862(11) 1 calc R U P A 1
H14B H 0.761170 0.050871 0.457932 0.105 Uiso 0.862(11) 1 calc R U P A 1
C15 C 1.0079(11) -0.0141(4) 0.3890(4) 0.0853(17) Uani 0.862(11) 1 d . U P A 1
H15A H 0.960595 -0.044105 0.330168 0.102 Uiso 0.862(11) 1 calc R U P A 1
H15B H 1.111769 0.031321 0.354265 0.102 Uiso 0.862(11) 1 calc R U P A 1
C14D C 0.911(7) 0.116(6) 0.393(4) 0.084(4) Uani 0.138(11) 1 d . U P A 2
H14C H 0.801755 0.181623 0.352722 0.100 Uiso 0.138(11) 1 calc R U P A 2
H14D H 1.014287 0.133518 0.339908 0.100 Uiso 0.138(11) 1 calc R U P A 2
C15D C 0.895(6) -0.034(3) 0.432(3) 0.087(4) Uani 0.138(11) 1 d . U P A 2
H15C H 0.869781 -0.057454 0.363342 0.104 Uiso 0.138(11) 1 calc R U P A 2
H15D H 0.792774 -0.047940 0.486427 0.104 Uiso 0.138(11) 1 calc R U P A 2

loop_
_atom_site_aniso_label
_atom_site_aniso_U_11
_atom_site_aniso_U_22
_atom_site_aniso_U_33
_atom_site_aniso_U_23
_atom_site_aniso_U_13
_atom_site_aniso_U_12
Cl1 0.1499(8) 0.1132(7) 0.0699(5) -0.0543(5) -0.0126(5) -0.0189(6)
Cl2 0.0866(5) 0.0649(4) 0.0668(4) -0.0305(3) -0.0191(3) 0.0085(3)
O1 0.1236(18) 0.0668(12) 0.0917(13) -0.0452(10) -0.0403(12) 0.0246(11)
O2 0.0907(14) 0.0502(10) 0.0609(10) -0.0248(8) -0.0216(9) 0.0005(10)
O3 0.0903(16) 0.0845(15) 0.0941(15) -0.0040(12) -0.0322(12) 0.0026(12)
O4 0.205(3) 0.118(2) 0.114(2) -0.0469(16) -0.096(2) 0.0183(19)
N1 0.0594(13) 0.0510(11) 0.0543(11) -0.0219(9) -0.0109(10) 0.0010(10)
N2 0.0779(17) 0.0827(17) 0.0733(16) -0.0112(13) -0.0277(13) -0.0058(14)
C1 0.0607(16) 0.0578(14) 0.0618(15) -0.0283(12) -0.0072(12) -0.0033(13)
C2 0.0535(15) 0.0551(13) 0.0521(13) -0.0230(11) -0.0001(11) -0.0137(11)
C3 0.0550(15) 0.0566(13) 0.0503(13) -0.0215(10) -0.0006(11) -0.0166(12)
C4 0.0656(17) 0.0582(14) 0.0561(14) -0.0162(11) -0.0050(12) -0.0158(13)
C5 0.0694(18) 0.0750(17) 0.0471(13) -0.0150(12) -0.0024(12) -0.0243(14)
C6 0.0751(19) 0.0742(17) 0.0524(14) -0.0286(13) 0.0023(13) -0.0221(15)
C7 0.0685(18) 0.0637(15) 0.0644(16) -0.0302(13) -0.0005(13) -0.0119(13)
C8 0.0452(14) 0.0549(13) 0.0544(13) -0.0179(11) -0.0026(11) -0.0094(11)
C9 0.0619(17) 0.0579(14) 0.0691(16) -0.0239(12) -0.0106(13) -0.0024(13)
C10 0.0565(17) 0.0573(14) 0.0774(17) -0.0139(13) -0.0129(14) -0.0001(12)
C11 0.0543(16) 0.0677(16) 0.0563(14) -0.0116(12) -0.0118(12) -0.0099(13)
C12 0.0580(16) 0.0687(16) 0.0515(14) -0.0186(12) -0.0086(12) -0.0102(13)
C13 0.0469(14) 0.0557(13) 0.0552(13) -0.0186(11) -0.0012(11) -0.0084(11)
O5 0.1059(15) 0.0556(10) 0.0657(11) -0.0282(8) -0.0300(10) 0.0118(9)
C14 0.119(5) 0.069(3) 0.069(4) -0.034(3) -0.039(3) 0.023(3)
C15 0.124(4) 0.070(2) 0.055(2) -0.0306(17) -0.024(2) 0.018(2)
C14D 0.121(7) 0.071(6) 0.058(7) -0.035(6) -0.035(6) 0.018(6)
C15D 0.120(7) 0.073(6) 0.065(6) -0.034(6) -0.034(6) 0.017(6)

loop_
_atom_type_symbol
_atom_type_description
_atom_type_scat_dispersion_real
_atom_type_scat_dispersion_imag
_atom_type_scat_source
C C 0.0033 0.0016 'International Tables Vol C Tables 4.2.6.8 and 6.1.1.4'
H H 0.0000 0.0000 'International Tables Vol C Tables 4.2.6.8 and 6.1.1.4'
N N 0.0061 0.0033 'International Tables Vol C Tables 4.2.6.8 and 6.1.1.4'
O O 0.0106 0.0060 'International Tables Vol C Tables 4.2.6.8 and 6.1.1.4'
Cl Cl 0.1484 0.1585 'International Tables Vol C Tables 4.2.6.8 and 6.1.1.4'

loop_
_geom_angle_atom_site_label_1
_geom_angle_atom_site_label_2
_geom_angle_atom_site_label_3
_geom_angle
_geom_angle_site_symmetry_1
_geom_angle_site_symmetry_3
_geom_angle_publ_flag
C3 O2 H2O 110.9(19) . . ?
C1 N1 C8 127.9(2) . . ?
C1 N1 H1N 114.6(16) . . ?
C8 N1 H1N 117.2(16) . . ?
O4 N2 O3 123.8(3) . . ?
O4 N2 C11 117.6(3) . . ?
O3 N2 C11 118.6(3) . . ?
O1 C1 N1 122.3(2) . . ?
O1 C1 C2 121.2(2) . . ?
N1 C1 C2 116.5(2) . . ?
C7 C2 C3 117.7(2) . . ?
C7 C2 C1 115.6(2) . . ?
C3 C2 C1 126.7(2) . . ?
O2 C3 C4 120.9(2) . . ?
O2 C3 C2 118.5(2) . . ?
C4 C3 C2 120.6(2) . . ?
C5 C4 C3 120.5(2) . . ?
C5 C4 H4 119.7 . . ?
C3 C4 H4 119.7 . . ?
C6 C5 C4 119.0(2) . . ?
C6 C5 H5 120.5 . . ?
C4 C5 H5 120.5 . . ?
C7 C6 C5 121.7(2) . . ?
C7 C6 Cl1 119.7(2) . . ?
C5 C6 Cl1 118.6(2) . . ?
C6 C7 C2 120.4(2) . . ?
C6 C7 H7 119.8 . . ?
C2 C7 H7 119.8 . . ?
N1 C8 C9 123.9(2) . . ?
N1 C8 C13 118.7(2) . . ?
C9 C8 C13 117.4(2) . . ?
C10 C9 C8 120.8(2) . . ?
C10 C9 H9 119.6 . . ?
C8 C9 H9 119.6 . . ?
C11 C10 C9 119.8(2) . . ?
C11 C10 H10 120.1 . . ?
C9 C10 H10 120.1 . . ?
C10 C11 C12 121.6(2) . . ?
C10 C11 N2 119.8(2) . . ?
C12 C11 N2 118.6(2) . . ?
C13 C12 C11 118.6(2) . . ?
C13 C12 H12 120.7 . . ?
C11 C12 H12 120.7 . . ?
C12 C13 C8 121.8(2) . . ?
C12 C13 Cl2 118.24(19) . . ?
C8 C13 Cl2 119.97(17) . . ?
C15 O5 C14 109.2(4) 2_756 . ?
C15 O5 C15D 38.8(17) 2_756 2_756 ?
C14 O5 C15D 113.1(9) . 2_756 ?
C15D O5 C14D 109(2) 2_756 . ?
O5 C14 C15 109.1(6) . . ?
O5 C14 H14A 109.9 . . ?
C15 C14 H14A 109.9 . . ?
O5 C14 H14B 109.9 . . ?
C15 C14 H14B 109.9 . . ?
H14A C14 H14B 108.3 . . ?
O5 C15 C14 108.8(6) 2_756 . ?
O5 C15 H15A 109.9 2_756 . ?
C14 C15 H15A 109.9 . . ?
O5 C15 H15B 109.9 2_756 . ?
C14 C15 H15B 109.9 . . ?
H15A C15 H15B 108.3 . . ?
C15D C14D O5 104(3) . . ?
C15D C14D H14C 110.9 . . ?
O5 C14D H14C 110.9 . . ?
C15D C14D H14D 110.9 . . ?
O5 C14D H14D 110.9 . . ?
H14C C14D H14D 109.0 . . ?
C14D C15D H15C 108.8 . . ?
O5 C15D H15C 108.8 2_756 . ?
C14D C15D H15D 108.8 . . ?
O5 C15D H15D 108.8 2_756 . ?
H15C C15D H15D 107.7 . . ?

loop_
_geom_bond_atom_site_label_1
_geom_bond_atom_site_label_2
_geom_bond_distance
_geom_bond_site_symmetry_2
_geom_bond_publ_flag
Cl1 C6 1.746(2) . ?
Cl2 C13 1.731(2) . ?
O1 C1 1.213(3) . ?
O2 C3 1.359(3) . ?
O2 H2O 0.84(3) . ?
O3 N2 1.218(3) . ?
O4 N2 1.205(3) . ?
N1 C1 1.373(3) . ?
N1 C8 1.389(3) . ?
N1 H1N 0.92(3) . ?
N2 C11 1.463(3) . ?
C1 C2 1.491(3) . ?
C2 C7 1.400(3) . ?
C2 C3 1.401(3) . ?
C3 C4 1.387(3) . ?
C4 C5 1.377(3) . ?
C4 H4 0.9300 . ?
C5 C6 1.373(4) . ?
C5 H5 0.9300 . ?
C6 C7 1.368(3) . ?
C7 H7 0.9300 . ?
C8 C9 1.396(3) . ?
C8 C13 1.401(3) . ?
C9 C10 1.377(3) . ?
C9 H9 0.9300 . ?
C10 C11 1.363(4) . ?
C10 H10 0.9300 . ?
C11 C12 1.374(3) . ?
C12 C13 1.374(3) . ?
C12 H12 0.9300 . ?
O5 C15 1.420(4) 2_756 ?
O5 C14 1.422(8) . ?
O5 C15D 1.50(3) 2_756 ?
O5 C14D 1.50(5) . ?
C14 C15 1.492(11) . ?
C14 H14A 0.9700 . ?
C14 H14B 0.9700 . ?
C15 H15A 0.9700 . ?
C15 H15B 0.9700 . ?
C14D C15D 1.39(7) . ?
C14D H14C 0.9700 . ?
C14D H14D 0.9700 . ?
C15D H15C 0.9700 . ?
C15D H15D 0.9700 . ?

loop_
_geom_torsion_atom_site_label_1
_geom_torsion_atom_site_label_2
_geom_torsion_atom_site_label_3
_geom_torsion_atom_site_label_4
_geom_torsion
_geom_torsion_site_symmetry_1
_geom_torsion_site_symmetry_2
_geom_torsion_site_symmetry_3
_geom_torsion_site_symmetry_4
_geom_torsion_publ_flag
C8 N1 C1 O1 -6.7(4) . . . . ?
C8 N1 C1 C2 174.4(2) . . . . ?
O1 C1 C2 C7 -2.1(4) . . . . ?
N1 C1 C2 C7 176.8(2) . . . . ?
O1 C1 C2 C3 178.3(2) . . . . ?
N1 C1 C2 C3 -2.8(4) . . . . ?
C7 C2 C3 O2 177.9(2) . . . . ?
C1 C2 C3 O2 -2.5(4) . . . . ?
C7 C2 C3 C4 -1.8(3) . . . . ?
C1 C2 C3 C4 177.8(2) . . . . ?
O2 C3 C4 C5 -178.6(2) . . . . ?
C2 C3 C4 C5 1.2(4) . . . . ?
C3 C4 C5 C6 0.3(4) . . . . ?
C4 C5 C6 C7 -1.0(4) . . . . ?
C4 C5 C6 Cl1 178.91(18) . . . . ?
C5 C6 C7 C2 0.3(4) . . . . ?
Cl1 C6 C7 C2 -179.59(18) . . . . ?
C3 C2 C7 C6 1.1(4) . . . . ?
C1 C2 C7 C6 -178.6(2) . . . . ?
C1 N1 C8 C9 2.0(4) . . . . ?
C1 N1 C8 C13 -176.8(2) . . . . ?
N1 C8 C9 C10 -176.5(2) . . . . ?
C13 C8 C9 C10 2.4(4) . . . . ?
C8 C9 C10 C11 -0.5(4) . . . . ?
C9 C10 C11 C12 -1.5(4) . . . . ?
C9 C10 C11 N2 179.8(2) . . . . ?
O4 N2 C11 C10 -173.7(3) . . . . ?
O3 N2 C11 C10 5.3(4) . . . . ?
O4 N2 C11 C12 7.5(4) . . . . ?
O3 N2 C11 C12 -173.5(2) . . . . ?
C10 C11 C12 C13 1.4(4) . . . . ?
N2 C11 C12 C13 -179.9(2) . . . . ?
C11 C12 C13 C8 0.7(4) . . . . ?
C11 C12 C13 Cl2 179.82(18) . . . . ?
N1 C8 C13 C12 176.4(2) . . . . ?
C9 C8 C13 C12 -2.5(3) . . . . ?
N1 C8 C13 Cl2 -2.7(3) . . . . ?
C9 C8 C13 Cl2 178.36(18) . . . . ?
C15 O5 C14 C15 -61.3(10) 2_756 . . . ?
O5 C14 C15 O5 61.0(8) . . . 2_756 ?
C15D O5 C14D C15D 59(5) 2_756 . . . ?
O5 C14D C15D O5 -62(5) . . . 2_756 ?
